data_4061071
loop_
_publ_author_name
'Djukic, Jean-Pierre'
'Berger, Alexsandro'
'Duquenne, Manon'
'Pfeffer, Michel'
'de Cian, Andr\'e'
'Kyritsakas-Gruber, Nathalie'
'Vachon, J\'er\^ome'
'Lacour, J\'er\^ome'

_publ_section_title
;
 Syntheses of Nonracemic Ortho-Mercurated and Ortho-Ruthenated Complexes
 of 2-[Tricarbonyl(\h6-phenyl)chromium]pyridine
;
_journal_coden_ASTM ORGND7
_journal_issue 24
_journal_name_full Organometallics
_journal_page_first 5757
_journal_page_last 5767
_journal_paper_doi 10.1021/om0494667
_journal_volume 23
_journal_year 2004
_chemical_formula_moiety 'C22 H26 Cl Cr N O3 Ru'
_chemical_formula_sum 'C22 H26 Cl Cr N O3 Ru'
_chemical_formula_weight 540.98
_space_group_IT_number 19
_space_group_name_Hall 'P 2ac 2ab'
_space_group_name_H-M_alt 'P 21 21 21'
_symmetry_cell_setting orthorhombic
_symmetry_space_group_name_Hall 'P 2ac 2ab'
_symmetry_space_group_name_H-M 'P 21 21 21'
_cell_angle_alpha 90
_cell_angle_beta 90
_cell_angle_gamma 90
_cell_formula_units_Z 4
_cell_length_a 6.8552(1)
_cell_length_b 12.8758(2)
_cell_length_c 24.8345(5)
_cell_measurement_temperature 173
_cell_volume 2192.05(6)
_diffrn_ambient_temperature 173
_exptl_crystal_density_diffrn 1.64
_cod_original_sg_symbol_Hall ' P 2ac 2ab'
_cod_database_code 4061071

loop_
_symmetry_equiv_pos_as_xyz
x,y,z
1/2-x,-y,1/2+z
-x,1/2+y,1/2-z
1/2+x,1/2-y,-z

loop_
_atom_site_label
_atom_site_fract_x
_atom_site_fract_y
_atom_site_fract_z
_atom_site_U_iso_or_equiv
_atom_site_adp_type
_atom_site_calc_flag
_atom_site_calc_attached_atom
_atom_site_type_symbol
RU 0.93177(5) 0.98887(2) 0.91469(1) 0.0185(1) Uani ? ? Ru
CR 1.0293(1) 0.95098(5) 0.74613(3) 0.0213(3) Uani ? ? Cr
CL 1.2206(2) 0.90469(8) 0.95103(4) 0.0277(5) Uani ? ? Cl
C1 0.8315(7) 1.0413(3) 0.7295(2) 0.025(2) Uani ? ? C
O1 0.7060(5) 1.0930(2) 0.7140(1) 0.033(2) Uani ? ? O
C2 1.0885(8) 0.9565(5) 0.6743(2) 0.036(2) Uani ? ? C
O2 1.1249(7) 0.9593(5) 0.6290(1) 0.054(3) Uani ? ? O
C3 0.8531(8) 0.8480(3) 0.7305(2) 0.029(2) Uani ? ? C
O3 0.7417(6) 0.7845(3) 0.7206(1) 0.042(2) Uani ? ? O
C4 1.0728(6) 0.9736(3) 0.8413(1) 0.019(2) Uani ? ? C
C5 1.1656(6) 1.0514(3) 0.8105(2) 0.024(2) Uani ? ? C
C6 1.3034(7) 1.0290(4) 0.7706(2) 0.026(2) Uani ? ? C
C7 1.3435(7) 0.9231(4) 0.7582(2) 0.027(2) Uani ? ? C
C8 1.2425(7) 0.8455(3) 0.7843(2) 0.028(2) Uani ? ? C
C9 1.1061(6) 0.8707(3) 0.8247(2) 0.021(2) Uani ? ? C
C10 1.0039(7) 0.7865(3) 0.8568(2) 0.025(2) Uani ? ? C
N 0.8415(6) 0.8323(3) 0.8895(1) 0.023(2) Uani ? ? N
C11 0.8046(8) 0.7616(3) 0.9360(2) 0.030(2) Uani ? ? C
C12 0.6616(7) 0.8368(3) 0.8559(2) 0.026(2) Uani ? ? C
C13 0.7628(7) 1.1300(3) 0.8939(2) 0.025(2) Uani ? ? C
C14 0.7060(9) 1.1735(4) 0.8400(2) 0.035(2) Uani ? ? C
C15 0.9413(7) 1.1588(3) 0.9189(2) 0.028(2) Uani ? ? C
C16 0.9911(7) 1.1177(3) 0.9696(2) 0.027(2) Uani ? ? C
C17 0.8618(7) 1.0517(3) 0.9990(2) 0.026(2) Uani ? ? C
C18 0.9249(7) 1.0152(4) 1.0542(2) 0.029(2) Uani ? ? C
C19 0.888(1) 1.1033(5) 1.0942(2) 0.042(3) Uani ? ? C
C20 0.8254(9) 0.9146(4) 1.0726(2) 0.037(3) Uani ? ? C
C21 0.6876(6) 1.0234(3) 0.9742(2) 0.024(2) Uani ? ? C
C22 0.6412(7) 1.0586(3) 0.9213(2) 0.026(2) Uani ? ? C
H1 1.1347 1.1220 0.8169 0.0312 Uiso calc C5 H
H2 1.3678 1.0822 0.7511 0.0318 Uiso calc C6 H
H3 1.4407 0.9082 0.7321 0.0345 Uiso calc C7 H
H4 1.2655 0.7753 0.7748 0.0333 Uiso calc C8 H
H5 1.0956 0.7551 0.8804 0.0318 Uiso calc C10 H
H6 0.9529 0.7362 0.8329 0.0318 Uiso calc C10 H
H7 0.7002 0.7900 0.9571 0.0396 Uiso calc C11 H
H8 0.7681 0.6955 0.9232 0.0396 Uiso calc C11 H
H9 0.9180 0.7573 0.9573 0.0396 Uiso calc C11 H
H10 0.5584 0.8655 0.8763 0.0333 Uiso calc C12 H
H11 0.6857 0.8789 0.8251 0.0333 Uiso calc C12 H
H12 0.6283 0.7685 0.8445 0.0333 Uiso calc C12 H
H13 0.8031 1.2192 0.8273 0.0450 Uiso calc C14 H
H14 0.6906 1.1176 0.8146 0.0450 Uiso calc C14 H
H15 0.5846 1.2091 0.8428 0.0450 Uiso calc C14 H
H16 1.0268 1.2054 0.9013 0.0388 Uiso calc C15 H
H17 1.1134 1.1343 0.9850 0.0346 Uiso calc C16 H
H18 0.9291 1.0800 1.1292 0.0595 Uiso calc C19 H
H19 0.9629 1.1614 1.0841 0.0595 Uiso calc C19 H
H20 0.7547 1.1191 1.0949 0.0595 Uiso calc C19 H
H21 0.8720 0.8967 1.1072 0.0542 Uiso calc C20 H
H22 0.6888 0.9251 1.0736 0.0542 Uiso calc C20 H
H23 0.8558 0.8610 1.0477 0.0542 Uiso calc C20 H
H24 0.5996 0.9795 0.9929 0.0300 Uiso calc C21 H
H25 0.5272 1.0342 0.9043 0.0320 Uiso calc C22 H
H26 1.0595 0.9991 1.0522 0.0396 Uiso calc C18 H

loop_
_atom_site_aniso_label
_atom_site_aniso_U_11
_atom_site_aniso_U_22
_atom_site_aniso_U_33
_atom_site_aniso_U_12
_atom_site_aniso_U_13
_atom_site_aniso_U_23
_atom_site_aniso_type_symbol
RU 0.0182(2) 0.0220(1) 0.0158(2) -0.0024(1) 0.0001(1) 0.0008(1) Ru
CR 0.0198(3) 0.0269(3) 0.0183(3) 0.0032(3) 0.0014(3) 0.0007(3) Cr
CL 0.0215(5) 0.0384(5) 0.0257(4) 0.0012(4) -0.0031(4) 0.0042(4) Cl
C1 0.025(2) 0.026(2) 0.023(2) -0.001(2) 0.001(2) 0.002(2) C
O1 0.031(2) 0.036(2) 0.031(1) 0.012(1) -0.001(1) 0.004(2) O
C2 0.028(2) 0.065(3) 0.025(2) 0.009(2) 0.003(2) 0.003(3) C
O2 0.045(2) 0.137(4) 0.025(2) 0.020(2) 0.008(2) 0.011(3) O
C3 0.035(2) 0.027(2) 0.026(2) 0.012(2) -0.004(2) -0.003(2) C
O3 0.039(2) 0.034(2) 0.055(2) -0.001(2) -0.007(2) -0.014(2) O
C4 0.016(2) 0.025(2) 0.017(1) 0.001(1) 0.001(1) -0.001(2) C
C5 0.025(2) 0.025(2) 0.022(2) -0.001(2) -0.001(2) 0.002(2) C
C6 0.018(2) 0.034(2) 0.028(2) -0.004(2) 0.001(2) 0.005(2) C
C7 0.020(2) 0.046(2) 0.021(2) 0.006(2) 0.002(2) -0.001(2) C
C8 0.028(2) 0.032(2) 0.024(2) 0.008(2) -0.002(2) -0.003(2) C
C9 0.017(2) 0.027(2) 0.020(2) 0.000(2) -0.000(1) 0.001(2) C
C10 0.028(2) 0.023(2) 0.026(2) 0.001(2) -0.004(2) 0.001(2) C
N 0.025(2) 0.022(1) 0.022(2) -0.004(1) 0.001(1) 0.001(1) N
C11 0.042(3) 0.026(2) 0.025(2) -0.012(2) 0.004(2) 0.005(2) C
C12 0.021(2) 0.027(2) 0.032(2) -0.006(2) -0.001(2) -0.002(2) C
C13 0.031(2) 0.022(2) 0.023(2) 0.007(2) -0.000(2) -0.002(2) C
C14 0.043(3) 0.041(2) 0.025(2) 0.016(2) 0.002(2) 0.003(2) C
C15 0.038(2) 0.023(2) 0.027(2) -0.003(2) 0.003(2) -0.002(2) C
C16 0.029(2) 0.029(2) 0.023(2) -0.007(2) 0.000(2) -0.007(2) C
C17 0.026(2) 0.035(2) 0.019(2) 0.000(2) 0.002(2) -0.006(2) C
C18 0.031(2) 0.045(2) 0.018(2) 0.003(2) -0.002(2) -0.001(2) C
C19 0.063(4) 0.058(3) 0.020(2) -0.008(2) -0.006(2) -0.008(3) C
C20 0.056(3) 0.047(3) 0.020(2) 0.004(2) -0.005(2) 0.004(3) C
C21 0.021(2) 0.032(2) 0.021(2) 0.002(2) 0.004(2) -0.001(2) C
C22 0.021(2) 0.033(2) 0.026(2) 0.003(2) 0.002(2) -0.005(2) C

loop_
_geom_bond_atom_site_label_1
_geom_bond_atom_site_label_2
_geom_bond_distance
_geom_bond_site_symmetry_1
_geom_bond_site_symmetry_2
_geom_bond_publ_flag
RU CL 2.4327(9) . . ?
RU C4 2.078(3) . . ?
RU N 2.202(3) . . ?
RU C13 2.217(3) . . ?
RU C15 2.187(3) . . ?
RU C16 2.183(3) . . ?
RU C17 2.288(3) . . ?
RU C21 2.273(3) . . ?
RU C22 2.186(4) . . ?
CR C1 1.827(4) . . ?
CR C2 1.824(4) . . ?
CR C3 1.836(4) . . ?
CR C4 2.397(3) . . ?
CR C5 2.255(3) . . ?
CR C6 2.206(4) . . ?
CR C7 2.203(4) . . ?
CR C8 2.207(4) . . ?
CR C9 2.274(3) . . ?
C1 O1 1.160(4) . . ?
C2 O2 1.155(4) . . ?
C3 O3 1.144(5) . . ?
C4 C5 1.413(4) . . ?
C4 C9 1.415(4) . . ?
C5 C6 1.405(5) . . ?
C6 C7 1.425(7) . . ?
C7 C8 1.394(5) . . ?
C8 C9 1.404(5) . . ?
C9 C10 1.506(5) . . ?
C10 N 1.500(5) . . ?
N C11 1.490(4) . . ?
N C12 1.483(5) . . ?
C13 C14 1.507(5) . . ?
C13 C15 1.423(5) . . ?
C13 C22 1.406(5) . . ?
C15 C16 1.410(5) . . ?
C16 C17 1.426(5) . . ?
C17 C18 1.519(5) . . ?
C17 C21 1.374(5) . . ?
C18 C19 1.519(5) . . ?
C18 C20 1.523(5) . . ?
C21 C22 1.430(5) . . ?
